data_7043620
loop_
_publ_author_name
'Gu, Jinzhong'
'Liang, Xiaoxiao'
'Cai, Yan'
'Wu, Jiang'
'Shi, Zi-Fa'
'Kirillov, Alexander M.'

_publ_section_title
;
 Hydrothermal assembly, structures, topologies, luminescence, and
 magnetism of a novel series of coordination polymers driven by a
 trifunctional nicotinic acid building block
;
_journal_name_full 'Dalton Trans.'
_journal_paper_doi 10.1039/C7DT01742A
_journal_year 2017
_chemical_formula_sum 'C13 H11 Mn N O7'
_chemical_formula_weight 348.17
_space_group_crystal_system monoclinic
_space_group_IT_number 14
_space_group_name_Hall '-P 2yn'
_space_group_name_H-M_alt 'P 1 21/n 1'
_symmetry_space_group_name_Hall '-P 2yn'
_symmetry_space_group_name_H-M 'P 1 21/n 1'
_atom_sites_solution_hydrogens mixed
_audit_creation_method SHELXL-2014/7
_audit_update_record
;
2017-03-08 deposited with the CCDC.
2017-07-14 downloaded from the CCDC.
;
_cell_angle_alpha 90
_cell_angle_beta 91.688(13)
_cell_angle_gamma 90
_cell_formula_units_Z 4
_cell_length_a 6.1869(8)
_cell_length_b 8.2238(13)
_cell_length_c 26.240(4)
_cell_measurement_reflns_used 4284
_cell_measurement_temperature 293(2)
_cell_measurement_theta_max 25.049
_cell_measurement_theta_min 3.359
_cell_volume 1334.5(3)
_computing_cell_refinement 'Bruker SAINT'
_computing_data_collection 'Bruker APEX2'
_computing_data_reduction 'Bruker SAINT'
_computing_molecular_graphics 'Bruker SHELXTL'
_computing_publication_material 'Bruker SHELXTL'
_computing_structure_refinement 'SHELXL-2014/7 (Sheldrick, 2014)'
_computing_structure_solution 'SHELXL-2014/7 (Sheldrick, 2014)'
_diffrn_ambient_temperature 293(2)
_diffrn_measured_fraction_theta_full 0.998
_diffrn_measured_fraction_theta_max 0.998
_diffrn_measurement_device_type 'Bruker APE-II CCD'
_diffrn_measurement_method '\f and \w scans'
_diffrn_radiation_type MoK\a
_diffrn_radiation_wavelength 0.71073
_diffrn_reflns_av_R_equivalents 0.0650
_diffrn_reflns_av_unetI/netI 0.1141
_diffrn_reflns_Laue_measured_fraction_full 0.998
_diffrn_reflns_Laue_measured_fraction_max 0.998
_diffrn_reflns_limit_h_max 7
_diffrn_reflns_limit_h_min -5
_diffrn_reflns_limit_k_max 5
_diffrn_reflns_limit_k_min -9
_diffrn_reflns_limit_l_max 18
_diffrn_reflns_limit_l_min -31
_diffrn_reflns_number 4284
_diffrn_reflns_point_group_measured_fraction_full 0.998
_diffrn_reflns_point_group_measured_fraction_max 0.998
_diffrn_reflns_theta_full 25.049
_diffrn_reflns_theta_max 25.049
_diffrn_reflns_theta_min 3.359
_diffrn_source 'fine-focus sealed tube'
_exptl_absorpt_coefficient_mu 1.026
_exptl_absorpt_correction_type multi-scan
_exptl_crystal_colour yellow
_exptl_crystal_density_diffrn 1.733
_exptl_crystal_description block
_exptl_crystal_F_000 708
_exptl_crystal_size_max 0.250
_exptl_crystal_size_mid 0.240
_exptl_crystal_size_min 0.220
_exptl_transmission_factor_max 0.798
_exptl_transmission_factor_min 0.774
_refine_diff_density_max 0.800
_refine_diff_density_min -0.944
_refine_diff_density_rms 0.120
_refine_ls_extinction_method none
_refine_ls_goodness_of_fit_ref 1.024
_refine_ls_hydrogen_treatment mixed
_refine_ls_matrix_type full
_refine_ls_number_parameters 208
_refine_ls_number_reflns 2369
_refine_ls_number_restraints 0
_refine_ls_restrained_S_all 1.024
_refine_ls_R_factor_all 0.1136
_refine_ls_R_factor_gt 0.0710
_refine_ls_shift/su_max 0.001
_refine_ls_shift/su_mean 0.000
_refine_ls_structure_factor_coef Fsqd
_refine_ls_weighting_details 'w=1/[\s^2^(Fo^2^)+(0.0739P)^2^] where P=(Fo^2^+2Fc^2^)/3'
_refine_ls_weighting_scheme calc
_refine_ls_wR_factor_gt 0.1536
_refine_ls_wR_factor_ref 0.1893
_reflns_Friedel_coverage 0.000
_reflns_number_gt 1486
_reflns_number_total 2369
_reflns_threshold_expression 'I > 2\s(I)'
_cod_data_source_file c7dt01742a2.cif
_cod_data_source_block 298-4Mn1
_cod_original_cell_volume 1334.5(4)
_cod_database_code 7043620
_shelx_shelxl_version_number 2014/7
_shelx_space_group_comment
;
The symmetry employed for this shelxl refinement is uniquely defined
by the following loop, which should always be used as a source of
symmetry information in preference to the above space-group names.
They are only intended as comments.
;
_shelx_estimated_absorpt_t_min 0.783
_shelx_estimated_absorpt_t_max 0.806

loop_
_space_group_symop_operation_xyz
'x, y, z'
'-x+1/2, y+1/2, -z+1/2'
'-x, -y, -z'
'x-1/2, -y-1/2, z-1/2'

loop_
_atom_site_label
_atom_site_type_symbol
_atom_site_fract_x
_atom_site_fract_y
_atom_site_fract_z
_atom_site_U_iso_or_equiv
_atom_site_adp_type
_atom_site_occupancy
_atom_site_site_symmetry_order
_atom_site_calc_flag
_atom_site_refinement_flags_posn
_atom_site_refinement_flags_adp
Mn1 Mn -0.48970(14) 0.87136(12) 0.55293(3) 0.0301(3) Uani 1 1 d . .
N1 N 0.2415(7) 0.5345(6) 0.91136(19) 0.0306(12) Uani 1 1 d . .
O1 O -0.3207(6) 0.8823(5) 0.62476(15) 0.0361(11) Uani 1 1 d . .
O2 O -0.0661(7) 0.6974(6) 0.61251(17) 0.0440(12) Uani 1 1 d . .
O3 O 0.1776(7) 0.9110(5) 0.83972(16) 0.0392(11) Uani 1 1 d . .
O4 O 0.8661(7) 0.8569(5) 0.94840(18) 0.0417(12) Uani 1 1 d . .
O5 O 0.8454(6) 0.6026(5) 0.97775(14) 0.0278(10) Uani 1 1 d . .
O6 O -0.6710(10) 0.6524(7) 0.5723(2) 0.0499(15) Uani 1 1 d . .
O7 O -0.2594(7) 0.7084(6) 0.51803(18) 0.0458(12) Uani 1 1 d . .
H3W H -0.3243 0.6465 0.4956 0.069 Uiso 1 1 d R U
H4W H -0.1983 0.6469 0.5411 0.069 Uiso 1 1 d R U
C1 C -0.1570(10) 0.8011(8) 0.6396(2) 0.0304(15) Uani 1 1 d . .
C2 C -0.0718(10) 0.8301(8) 0.6928(2) 0.0313(15) Uani 1 1 d . .
C3 C 0.1174(11) 0.7555(9) 0.7095(3) 0.048(2) Uani 1 1 d . .
H3 H 0.1903 0.6887 0.6871 0.058 Uiso 1 1 calc R U
C4 C 0.2011(11) 0.7766(10) 0.7580(3) 0.051(2) Uani 1 1 d . .
H4 H 0.3284 0.7245 0.7683 0.061 Uiso 1 1 calc R U
C5 C 0.0953(9) 0.8752(8) 0.7909(2) 0.0300(14) Uani 1 1 d . .
C6 C -0.0949(10) 0.9513(9) 0.7760(2) 0.0395(17) Uani 1 1 d . .
H6 H -0.1683 1.0166 0.7986 0.047 Uiso 1 1 calc R U
C7 C -0.1746(10) 0.9286(9) 0.7266(2) 0.0412(17) Uani 1 1 d . .
H7 H -0.3011 0.9816 0.7161 0.049 Uiso 1 1 calc R U
C8 C 0.2770(10) 0.7869(8) 0.8678(2) 0.0315(15) Uani 1 1 d . .
C9 C 0.1629(10) 0.6488(7) 0.8782(2) 0.0318(15) Uani 1 1 d . .
H9 H 0.0286 0.6327 0.8621 0.038 Uiso 1 1 calc R U
C10 C 0.4366(9) 0.5619(8) 0.9324(2) 0.0297(14) Uani 1 1 d . .
H10 H 0.4937 0.4838 0.9546 0.036 Uiso 1 1 calc R U
C11 C 0.5595(9) 0.6978(7) 0.9235(2) 0.0261(14) Uani 1 1 d . .
C12 C 0.7721(9) 0.7249(7) 0.9515(2) 0.0288(14) Uani 1 1 d . .
C13 C 0.4773(10) 0.8146(7) 0.8901(2) 0.0312(15) Uani 1 1 d . .
H13 H 0.5551 0.9083 0.8830 0.037 Uiso 1 1 calc R U
H1W H -0.790(8) 0.675(6) 0.588(2) 0.005(14) Uiso 1 1 d . .
H2W H -0.633(11) 0.564(9) 0.576(3) 0.05(3) Uiso 1 1 d . .

loop_
_atom_site_aniso_label
_atom_site_aniso_U_11
_atom_site_aniso_U_22
_atom_site_aniso_U_33
_atom_site_aniso_U_23
_atom_site_aniso_U_13
_atom_site_aniso_U_12
Mn1 0.0364(6) 0.0321(6) 0.0209(5) 0.0012(4) -0.0120(4) -0.0007(4)
N1 0.037(3) 0.027(3) 0.027(3) -0.004(2) -0.009(2) 0.000(2)
O1 0.039(2) 0.047(3) 0.022(2) -0.002(2) -0.0158(18) 0.006(2)
O2 0.060(3) 0.042(3) 0.029(3) -0.007(2) -0.012(2) 0.012(2)
O3 0.058(3) 0.032(3) 0.026(2) 0.000(2) -0.025(2) 0.007(2)
O4 0.050(3) 0.027(3) 0.047(3) 0.008(2) -0.021(2) -0.003(2)
O5 0.034(2) 0.029(2) 0.019(2) -0.0041(19) -0.0144(16) 0.0030(18)
O6 0.058(4) 0.043(4) 0.049(4) 0.008(3) 0.000(3) 0.000(3)
O7 0.056(3) 0.044(3) 0.037(3) -0.002(2) -0.003(2) 0.001(2)
C1 0.039(4) 0.031(4) 0.020(3) 0.009(3) -0.010(3) 0.002(3)
C2 0.038(3) 0.035(4) 0.019(3) 0.007(3) -0.010(3) 0.002(3)
C3 0.056(4) 0.061(5) 0.026(4) -0.007(4) -0.015(3) 0.029(4)
C4 0.055(5) 0.063(5) 0.033(4) -0.001(4) -0.024(3) 0.024(4)
C5 0.040(3) 0.034(4) 0.015(3) 0.001(3) -0.014(3) 0.003(3)
C6 0.049(4) 0.046(4) 0.022(3) -0.010(3) -0.013(3) 0.012(3)
C7 0.047(4) 0.048(4) 0.028(4) 0.001(3) -0.016(3) 0.012(3)
C8 0.046(4) 0.030(4) 0.017(3) 0.001(3) -0.016(3) 0.006(3)
C9 0.041(4) 0.026(4) 0.028(3) -0.004(3) -0.013(3) 0.003(3)
C10 0.037(3) 0.028(3) 0.024(3) 0.002(3) -0.009(3) 0.014(3)
C11 0.033(3) 0.020(3) 0.025(3) -0.004(3) -0.008(3) 0.003(3)
C12 0.039(4) 0.026(4) 0.020(3) 0.000(3) -0.009(3) 0.005(3)
C13 0.040(4) 0.025(3) 0.028(4) 0.000(3) -0.010(3) 0.001(3)

loop_
_atom_type_symbol
_atom_type_description
_atom_type_scat_dispersion_real
_atom_type_scat_dispersion_imag
_atom_type_scat_source
C C 0.0033 0.0016 'International Tables Vol C Tables 4.2.6.8 and 6.1.1.4'
H H 0.0000 0.0000 'International Tables Vol C Tables 4.2.6.8 and 6.1.1.4'
N N 0.0061 0.0033 'International Tables Vol C Tables 4.2.6.8 and 6.1.1.4'
O O 0.0106 0.0060 'International Tables Vol C Tables 4.2.6.8 and 6.1.1.4'
Mn Mn 0.3368 0.7283 'International Tables Vol C Tables 4.2.6.8 and 6.1.1.4'

loop_
_geom_angle_atom_site_label_1
_geom_angle_atom_site_label_2
_geom_angle_atom_site_label_3
_geom_angle
_geom_angle_site_symmetry_1
_geom_angle_site_symmetry_3
O1 Mn1 O7 95.05(18) . .
O1 Mn1 O6 94.1(2) . .
O7 Mn1 O6 86.4(2) . .
O1 Mn1 O5 171.82(16) . 4_475
O7 Mn1 O5 88.55(17) . 4_475
O6 Mn1 O5 93.47(19) . 4_475
O1 Mn1 O5 95.20(16) . 2_556
O7 Mn1 O5 95.63(16) . 2_556
O6 Mn1 O5 170.28(19) . 2_556
O5 Mn1 O5 77.11(15) 4_475 2_556
O1 Mn1 N1 86.27(17) . 2_456
O7 Mn1 N1 177.67(18) . 2_456
O6 Mn1 N1 91.6(2) . 2_456
O5 Mn1 N1 90.39(16) 4_475 2_456
O5 Mn1 N1 86.15(16) 2_556 2_456
C10 N1 C9 116.8(5) . .
C10 N1 Mn1 123.5(4) . 2_446
C9 N1 Mn1 115.7(4) . 2_446
C1 O1 Mn1 128.1(4) . .
C8 O3 C5 118.4(5) . .
C12 O5 Mn1 123.1(4) . 4_776
C12 O5 Mn1 126.9(4) . 2_546
Mn1 O5 Mn1 102.89(15) 4_776 2_546
Mn1 O6 H1W 112(3) . .
Mn1 O6 H2W 130(5) . .
H1W O6 H2W 114(7) . .
Mn1 O7 H3W 110.6 . .
Mn1 O7 H4W 110.1 . .
H3W O7 H4W 108.4 . .
O2 C1 O1 123.6(6) . .
O2 C1 C2 119.0(6) . .
O1 C1 C2 117.3(6) . .
C7 C2 C3 117.5(6) . .
C7 C2 C1 122.7(6) . .
C3 C2 C1 119.8(6) . .
C4 C3 C2 122.1(6) . .
C4 C3 H3 118.9 . .
C2 C3 H3 118.9 . .
C3 C4 C5 119.1(6) . .
C3 C4 H4 120.4 . .
C5 C4 H4 120.4 . .
C4 C5 C6 120.7(6) . .
C4 C5 O3 122.5(5) . .
C6 C5 O3 116.7(5) . .
C7 C6 C5 118.8(6) . .
C7 C6 H6 120.6 . .
C5 C6 H6 120.6 . .
C2 C7 C6 121.7(6) . .
C2 C7 H7 119.2 . .
C6 C7 H7 119.2 . .
C9 C8 C13 121.2(6) . .
C9 C8 O3 119.4(5) . .
C13 C8 O3 118.9(6) . .
N1 C9 C8 121.5(6) . .
N1 C9 H9 119.2 . .
C8 C9 H9 119.2 . .
N1 C10 C11 124.5(6) . .
N1 C10 H10 117.7 . .
C11 C10 H10 117.7 . .
C10 C11 C13 118.4(5) . .
C10 C11 C12 121.2(6) . .
C13 C11 C12 120.3(5) . .
O4 C12 O5 124.1(6) . .
O4 C12 C11 120.3(5) . .
O5 C12 C11 115.6(5) . .
C8 C13 C11 117.6(6) . .
C8 C13 H13 121.2 . .
C11 C13 H13 121.2 . .

loop_
_geom_bond_atom_site_label_1
_geom_bond_atom_site_label_2
_geom_bond_distance
_geom_bond_site_symmetry_2
Mn1 O1 2.130(4) .
Mn1 O7 2.177(4) .
Mn1 O6 2.189(6) .
Mn1 O5 2.204(4) 4_475
Mn1 O5 2.259(4) 2_556
Mn1 N1 2.279(5) 2_456
N1 C10 1.332(7) .
N1 C9 1.361(7) .
N1 Mn1 2.279(5) 2_446
O1 C1 1.265(7) .
O2 C1 1.253(7) .
O3 C8 1.392(7) .
O3 C5 1.397(7) .
O4 C12 1.235(7) .
O5 C12 1.293(7) .
O5 Mn1 2.205(4) 4_776
O5 Mn1 2.259(4) 2_546
O6 H1W 0.87(5) .
O6 H2W 0.77(7) .
O7 H3W 0.8673 .
O7 H4W 0.8667 .
C1 C2 1.497(8) .
C2 C7 1.371(9) .
C2 C3 1.382(8) .
C3 C4 1.370(9) .
C3 H3 0.9300 .
C4 C5 1.366(9) .
C4 H4 0.9300 .
C5 C6 1.379(8) .
C6 C7 1.385(8) .
C6 H6 0.9300 .
C7 H7 0.9300 .
C8 C9 1.368(8) .
C8 C13 1.373(8) .
C9 H9 0.9300 .
C10 C11 1.374(8) .
C10 H10 0.9300 .
C11 C13 1.388(8) .
C11 C12 1.504(8) .
C13 H13 0.9300 .

loop_
_geom_hbond_atom_site_label_D
_geom_hbond_atom_site_label_H
_geom_hbond_atom_site_label_A
_geom_hbond_distance_DH
_geom_hbond_distance_HA
_geom_hbond_distance_DA
_geom_hbond_angle_DHA
_geom_hbond_site_symmetry_A
O6 H2W O4 0.77(7) 2.47(7) 3.134(8) 145(7) 2_546
O6 H1W O2 0.87(5) 1.86(5) 2.716(8) 170(5) 1_455
C13 H13 O2 0.93 2.38 3.196(8) 146.2 2_556
C9 H9 O1 0.93 2.46 3.047(7) 121.4 2_446
O7 H4W O2 0.87 2.06 2.722(7) 132.0 .
O7 H3W O4 0.87 2.25 2.957(7) 138.6 4_475

loop_
_geom_torsion_atom_site_label_1
_geom_torsion_atom_site_label_2
_geom_torsion_atom_site_label_3
_geom_torsion_atom_site_label_4
_geom_torsion
_geom_torsion_site_symmetry_1
Mn1 O1 C1 O2 0.2(9) .
Mn1 O1 C1 C2 -178.7(4) .
O2 C1 C2 C7 -173.1(6) .
O1 C1 C2 C7 5.9(9) .
O2 C1 C2 C3 6.7(9) .
O1 C1 C2 C3 -174.4(6) .
C7 C2 C3 C4 0.4(11) .
C1 C2 C3 C4 -179.3(7) .
C2 C3 C4 C5 -0.3(12) .
C3 C4 C5 C6 0.8(11) .
C3 C4 C5 O3 -175.8(7) .
C8 O3 C5 C4 -40.1(9) .
C8 O3 C5 C6 143.2(6) .
C4 C5 C6 C7 -1.3(10) .
O3 C5 C6 C7 175.5(6) .
C3 C2 C7 C6 -1.0(11) .
C1 C2 C7 C6 178.8(6) .
C5 C6 C7 C2 1.4(11) .
C5 O3 C8 C9 -58.3(8) .
C5 O3 C8 C13 130.0(6) .
C10 N1 C9 C8 -1.5(9) .
Mn1 N1 C9 C8 156.9(5) 2_446
C13 C8 C9 N1 0.9(10) .
O3 C8 C9 N1 -170.5(5) .
C9 N1 C10 C11 1.4(9) .
Mn1 N1 C10 C11 -155.1(5) 2_446
N1 C10 C11 C13 -0.7(9) .
N1 C10 C11 C12 175.8(5) .
Mn1 O5 C12 O4 39.0(8) 4_776
Mn1 O5 C12 O4 -106.5(6) 2_546
Mn1 O5 C12 C11 -141.4(4) 4_776
Mn1 O5 C12 C11 73.1(6) 2_546
C10 C11 C12 O4 -170.1(6) .
C13 C11 C12 O4 6.3(9) .
C10 C11 C12 O5 10.3(8) .
C13 C11 C12 O5 -173.3(5) .
C9 C8 C13 C11 -0.2(9) .
O3 C8 C13 C11 171.3(5) .
C10 C11 C13 C8 0.1(9) .
C12 C11 C13 C8 -176.5(6) .
